data_7114667
loop_
_publ_author_name
'Hardman, Ned J.'
'Power, Philip P.'

_publ_section_title
;
 Unique structural isomerism involving tetrazole and amide/azide
 derivatives of gallium
;
_journal_issue 13
_journal_name_full 'Chemical Communications'
_journal_page_first 1184
_journal_paper_doi 10.1039/b100466m
_journal_year 2001
_chemical_formula_sum 'C35 H59 Ga N6 Si2'
_chemical_formula_weight 689.78
_chemical_melting_point 215
_chemical_name_common NacNacGa(N(SiMe3)N)2
_chemical_name_systematic
;

?

;
_space_group_IT_number 14
_symmetry_cell_setting monoclinic
_symmetry_space_group_name_Hall '-P 2yn'
_symmetry_space_group_name_H-M 'P 1 21/n 1'
_atom_sites_solution_hydrogens geom
_atom_sites_solution_primary direct
_atom_sites_solution_secondary difmap
_audit_creation_method SHELXL-97
_cell_angle_alpha 90.00
_cell_angle_beta 91.0640(10)
_cell_angle_gamma 90.00
_cell_formula_units_Z 4
_cell_length_a 12.3462(4)
_cell_length_b 21.9781(7)
_cell_length_c 14.0957(4)
_cell_measurement_reflns_used 8107
_cell_measurement_temperature 90(2)
_cell_measurement_theta_max 31.45
_cell_measurement_theta_min 2.35
_cell_volume 3824.2(2)
_computing_cell_refinement 'Bruker SMART'
_computing_data_collection 'Bruker SMART'
_computing_data_reduction 'Bruker SHELXTL v. 5.10'
_computing_molecular_graphics 'XP, Bruker SHELXTL v. 5.10'
_computing_publication_material 'XCIF, Bruker SHELXTL v. 5.10'
_computing_structure_refinement 'XL, Bruker SHELXTL v. 5.10'
_computing_structure_solution 'XS, Bruker SHELXTL v. 5.10'
_diffrn_ambient_temperature 90(2)
_diffrn_measured_fraction_theta_full 0.553
_diffrn_measured_fraction_theta_max 0.553
_diffrn_measurement_device_type 'Bruker SMART 1000'
_diffrn_measurement_method /w
_diffrn_radiation_monochromator graphite
_diffrn_radiation_source 'fine-focus sealed tube'
_diffrn_radiation_type MoK\a
_diffrn_radiation_wavelength 0.71073
_diffrn_reflns_av_R_equivalents 0.0000
_diffrn_reflns_av_sigmaI/netI 0.0905
_diffrn_reflns_limit_h_max 17
_diffrn_reflns_limit_h_min -17
_diffrn_reflns_limit_k_max 32
_diffrn_reflns_limit_k_min 0
_diffrn_reflns_limit_l_max 20
_diffrn_reflns_limit_l_min 0
_diffrn_reflns_number 7051
_diffrn_reflns_theta_full 31.52
_diffrn_reflns_theta_max 31.52
_diffrn_reflns_theta_min 1.85
_diffrn_standards_decay_% <0.01
_diffrn_standards_number '50 frames remeasured'
_exptl_absorpt_coefficient_mu 0.813
_exptl_absorpt_correction_type empirical
_exptl_absorpt_process_details
;SADABS: an empirical absorption program by G. M. Sheldrick

using the method described by Blessing, R. H.; Acta Cryst.

A51, 1995, 33.

;
_exptl_crystal_colour colorless
_exptl_crystal_density_diffrn 1.198
_exptl_crystal_density_method 'not measured'
_exptl_crystal_description parrallelipiped
_exptl_crystal_F_000 1480
_exptl_crystal_size_max 0.62
_exptl_crystal_size_mid 0.52
_exptl_crystal_size_min 0.45
_refine_diff_density_max 1.065
_refine_diff_density_min -0.934
_refine_diff_density_rms 0.064
_refine_ls_extinction_method none
_refine_ls_goodness_of_fit_ref 0.864
_refine_ls_hydrogen_treatment mixed
_refine_ls_matrix_type full
_refine_ls_number_parameters 413
_refine_ls_number_reflns 7051
_refine_ls_number_restraints 0
_refine_ls_restrained_S_all 0.864
_refine_ls_R_factor_all 0.0599
_refine_ls_R_factor_gt 0.0454
_refine_ls_shift/su_max 0.117
_refine_ls_shift/su_mean 0.003
_refine_ls_structure_factor_coef Fsqd
_refine_ls_weighting_details 'calc w=1/[\s^2^(Fo^2^)+(0.0442P)^2^+0.0000P] where P=(Fo^2^+2Fc^2^)/3'
_refine_ls_weighting_scheme calc
_refine_ls_wR_factor_gt 0.1027
_refine_ls_wR_factor_ref 0.1055
_reflns_number_gt 4934
_reflns_number_total 7051
_reflns_threshold_expression >2sigma(I)
_cod_data_source_file b100466m.txt
_cod_data_source_block nh11
_cod_original_sg_symbol_H-M P2(1)/n
_cod_database_code 7114667

loop_
_symmetry_equiv_pos_as_xyz
'x, y, z'
'-x+1/2, y+1/2, -z+1/2'
'-x, -y, -z'
'x-1/2, -y-1/2, z-1/2'

loop_
_atom_site_label
_atom_site_type_symbol
_atom_site_fract_x
_atom_site_fract_y
_atom_site_fract_z
_atom_site_U_iso_or_equiv
_atom_site_adp_type
_atom_site_occupancy
_atom_site_symmetry_multiplicity
_atom_site_calc_flag
_atom_site_refinement_flags
Ga1 Ga 0.72802(2) 0.862666(9) 0.765194(18) 0.01066(7) Uani 1 1 d .
N2 N 0.58442(15) 0.89271(8) 0.72961(13) 0.0128(3) Uani 1 1 d .
Si1 Si 0.73329(6) 0.71603(3) 0.70558(5) 0.01484(12) Uani 1 1 d .
C6 C 0.48947(18) 0.85351(9) 0.72667(17) 0.0136(4) Uani 1 1 d .
C7 C 0.44258(19) 0.83383(10) 0.81124(17) 0.0171(4) Uani 1 1 d .
N3 N 0.74661(16) 0.77921(8) 0.77889(13) 0.0130(3) Uani 1 1 d .
C11 C 0.45088(18) 0.83337(9) 0.63710(17) 0.0153(4) Uani 1 1 d .
C31 C 0.6037(2) 0.67662(11) 0.7290(2) 0.0253(5) Uani 1 1 d .
H31A H 0.6032 0.6629 0.7951 0.038 Uiso 1 1 calc R
H31B H 0.5961 0.6414 0.6867 0.038 Uiso 1 1 calc R
H31C H 0.5432 0.7047 0.7175 0.038 Uiso 1 1 calc R
C32 C 0.8485(2) 0.66245(11) 0.72525(19) 0.0237(5) Uani 1 1 d .
H32A H 0.9167 0.6832 0.7117 0.036 Uiso 1 1 calc R
H32B H 0.8398 0.6273 0.6830 0.036 Uiso 1 1 calc R
H32C H 0.8495 0.6487 0.7914 0.036 Uiso 1 1 calc R
C24 C 0.79394(19) 0.91868(10) 0.46730(17) 0.0170(4) Uani 1 1 d .
H24A H 0.7352 0.9299 0.5120 0.020 Uiso 1 1 calc R
N1 N 0.80572(15) 0.91558(8) 0.67928(13) 0.0116(3) Uani 1 1 d .
C19 C 0.89179(19) 0.89612(9) 0.52503(16) 0.0147(4) Uani 1 1 d .
C12 C 0.4794(2) 0.85637(10) 0.90833(18) 0.0189(5) Uani 1 1 d .
H12A H 0.5440 0.8831 0.8999 0.023 Uiso 1 1 calc R
C27 C 1.01118(19) 0.88471(10) 0.77968(17) 0.0168(4) Uani 1 1 d .
H27A H 0.9429 0.9010 0.8070 0.020 Uiso 1 1 calc R
C18 C 0.89834(18) 0.89783(9) 0.62552(16) 0.0136(4) Uani 1 1 d .
C15 C 0.4963(2) 0.85590(10) 0.54446(18) 0.0188(5) Uani 1 1 d .
H15A H 0.5739 0.8671 0.5561 0.023 Uiso 1 1 calc R
C9 C 0.3197(2) 0.77072(10) 0.7190(2) 0.0232(5) Uani 1 1 d .
H9A H 0.2623 0.7419 0.7165 0.028 Uiso 1 1 calc R
C4 C 0.4681(2) 0.98409(10) 0.73395(19) 0.0205(5) Uani 1 1 d .
H4A H 0.4095 0.9555 0.7184 0.031 Uiso 1 1 calc R
H4B H 0.4631 1.0193 0.6915 0.031 Uiso 1 1 calc R
H4C H 0.4617 0.9976 0.7998 0.031 Uiso 1 1 calc R
C1 C 0.57564(19) 0.95311(9) 0.72170(15) 0.0134(4) Uani 1 1 d .
C2 C 0.66538(19) 0.99054(9) 0.70508(16) 0.0153(4) Uani 1 1 d .
H2A H 0.6541 1.0329 0.7136 0.018 Uiso 1 1 calc R
C3 C 0.76950(18) 0.97343(9) 0.67751(15) 0.0127(4) Uani 1 1 d .
C23 C 0.99461(19) 0.87976(10) 0.67324(17) 0.0155(4) Uani 1 1 d .
C14 C 0.5127(2) 0.80358(12) 0.97382(19) 0.0260(5) Uani 1 1 d .
H14A H 0.5725 0.7810 0.9455 0.039 Uiso 1 1 calc R
H14B H 0.4508 0.7763 0.9821 0.039 Uiso 1 1 calc R
H14C H 0.5361 0.8197 1.0357 0.039 Uiso 1 1 calc R
C16 C 0.4921(2) 0.80780(13) 0.4660(2) 0.0289(6) Uani 1 1 d .
H16A H 0.5254 0.7701 0.4893 0.043 Uiso 1 1 calc R
H16B H 0.5317 0.8225 0.4109 0.043 Uiso 1 1 calc R
H16C H 0.4165 0.8000 0.4474 0.043 Uiso 1 1 calc R
C8 C 0.3568(2) 0.79192(10) 0.80510(19) 0.0217(5) Uani 1 1 d .
H8A H 0.3240 0.7780 0.8615 0.026 Uiso 1 1 calc R
C22 C 1.0801(2) 0.85746(10) 0.62017(19) 0.0191(5) Uani 1 1 d .
H22A H 1.1444 0.8443 0.6521 0.023 Uiso 1 1 calc R
C25 C 0.7505(2) 0.87034(11) 0.39881(18) 0.0235(5) Uani 1 1 d .
H25A H 0.7347 0.8330 0.4340 0.035 Uiso 1 1 calc R
H25B H 0.8048 0.8618 0.3508 0.035 Uiso 1 1 calc R
H25C H 0.6839 0.8852 0.3677 0.035 Uiso 1 1 calc R
C21 C 1.0736(2) 0.85394(10) 0.52193(18) 0.0193(5) Uani 1 1 d .
H21A H 1.1322 0.8381 0.4869 0.023 Uiso 1 1 calc R
C20 C 0.9799(2) 0.87403(10) 0.47557(17) 0.0186(4) Uani 1 1 d .
H20A H 0.9759 0.8726 0.4082 0.022 Uiso 1 1 calc R
C30 C 0.7362(2) 0.74839(10) 0.58351(17) 0.0235(5) Uani 1 1 d .
H30A H 0.8089 0.7640 0.5710 0.035 Uiso 1 1 calc R
H30B H 0.6835 0.7816 0.5780 0.035 Uiso 1 1 calc R
H30C H 0.7177 0.7166 0.5373 0.035 Uiso 1 1 calc R
C10 C 0.3654(2) 0.79096(10) 0.63525(18) 0.0199(5) Uani 1 1 d .
H10A H 0.3386 0.7760 0.5761 0.024 Uiso 1 1 calc R
C5 C 0.8443(2) 1.02380(10) 0.6478(2) 0.0219(5) Uani 1 1 d .
H5A H 0.9115 1.0062 0.6239 0.033 Uiso 1 1 calc R
H5B H 0.8610 1.0500 0.7024 0.033 Uiso 1 1 calc R
H5C H 0.8091 1.0480 0.5976 0.033 Uiso 1 1 calc R
C13 C 0.3895(2) 0.89459(12) 0.9538(2) 0.0271(5) Uani 1 1 d .
H13A H 0.3709 0.9289 0.9122 0.041 Uiso 1 1 calc R
H13B H 0.4152 0.9100 1.0154 0.041 Uiso 1 1 calc R
H13C H 0.3253 0.8692 0.9626 0.041 Uiso 1 1 calc R
C29 C 1.0346(2) 0.82260(11) 0.82567(19) 0.0241(5) Uani 1 1 d .
H29A H 0.9765 0.7941 0.8085 0.036 Uiso 1 1 calc R
H29B H 1.0385 0.8272 0.8948 0.036 Uiso 1 1 calc R
H29C H 1.1038 0.8069 0.8030 0.036 Uiso 1 1 calc R
C17 C 0.4365(3) 0.91282(13) 0.5097(2) 0.0341(7) Uani 1 1 d .
H17A H 0.4497 0.9462 0.5545 0.051 Uiso 1 1 calc R
H17B H 0.3586 0.9044 0.5054 0.051 Uiso 1 1 calc R
H17C H 0.4628 0.9243 0.4470 0.051 Uiso 1 1 calc R
C28 C 1.1032(2) 0.92997(13) 0.8037(2) 0.0295(6) Uani 1 1 d .
H28A H 1.0863 0.9696 0.7754 0.044 Uiso 1 1 calc R
H28B H 1.1714 0.9147 0.7783 0.044 Uiso 1 1 calc R
H28C H 1.1104 0.9343 0.8727 0.044 Uiso 1 1 calc R
N6 N 0.76476(17) 0.86736(8) 0.89585(14) 0.0137(4) Uani 1 1 d .
C26 C 0.8241(2) 0.97549(11) 0.4089(2) 0.0267(6) Uani 1 1 d .
H26A H 0.8534 1.0069 0.4515 0.040 Uiso 1 1 calc R
H26B H 0.7593 0.9911 0.3758 0.040 Uiso 1 1 calc R
H26C H 0.8787 0.9645 0.3623 0.040 Uiso 1 1 calc R
Si2 Si 0.79372(6) 0.92125(3) 0.98409(5) 0.01761(14) Uani 1 1 d .
C34 C 0.7984(3) 0.99739(10) 0.92479(19) 0.0261(6) Uani 1 1 d .
H34A H 0.8559 0.9975 0.8778 0.039 Uiso 1 1 calc R
H34B H 0.8131 1.0289 0.9725 0.039 Uiso 1 1 calc R
H34C H 0.7286 1.0055 0.8931 0.039 Uiso 1 1 calc R
C35 C 0.9254(3) 0.90437(13) 1.0441(2) 0.0327(7) Uani 1 1 d .
H35A H 0.9244 0.8628 1.0692 0.049 Uiso 1 1 calc R
H35B H 0.9376 0.9332 1.0963 0.049 Uiso 1 1 calc R
H35C H 0.9839 0.9082 0.9984 0.049 Uiso 1 1 calc R
N4 N 0.76917(16) 0.76477(8) 0.87407(14) 0.0153(4) Uani 1 1 d .
N5 N 0.77953(17) 0.80829(8) 0.93223(14) 0.0164(4) Uani 1 1 d .
C33 C 0.6889(3) 0.92286(14) 1.0778(2) 0.0338(7) Uani 1 1 d .
H33A H 0.6870 0.8834 1.1099 0.051 Uiso 1 1 calc R
H33B H 0.6178 0.9313 1.0485 0.051 Uiso 1 1 calc R
H33C H 0.7068 0.9548 1.1240 0.051 Uiso 1 1 calc R

loop_
_atom_site_aniso_label
_atom_site_aniso_U_11
_atom_site_aniso_U_22
_atom_site_aniso_U_33
_atom_site_aniso_U_23
_atom_site_aniso_U_13
_atom_site_aniso_U_12
Ga1 0.01110(12) 0.00761(10) 0.01346(11) 0.00063(7) 0.00559(9) 0.00084(8)
N2 0.0107(9) 0.0111(8) 0.0167(8) 0.0011(6) 0.0076(7) -0.0005(6)
Si1 0.0193(3) 0.0092(2) 0.0162(3) 0.0003(2) 0.0057(2) 0.0018(2)
C6 0.0074(10) 0.0106(8) 0.0228(11) 0.0017(7) 0.0058(8) 0.0004(7)
C7 0.0128(10) 0.0152(10) 0.0236(11) 0.0031(8) 0.0074(9) 0.0013(8)
N3 0.0164(9) 0.0098(7) 0.0129(8) 0.0019(6) 0.0043(7) 0.0014(6)
C11 0.0108(10) 0.0125(9) 0.0230(11) 0.0003(8) 0.0059(8) 0.0004(7)
C31 0.0263(13) 0.0167(10) 0.0330(14) 0.0006(9) 0.0022(11) -0.0058(9)
C32 0.0295(14) 0.0159(10) 0.0258(12) -0.0016(9) 0.0046(11) 0.0092(9)
C24 0.0133(11) 0.0212(10) 0.0165(10) 0.0029(8) 0.0044(8) 0.0007(8)
N1 0.0116(8) 0.0086(7) 0.0148(8) 0.0017(6) 0.0075(7) -0.0005(6)
C19 0.0130(10) 0.0115(9) 0.0198(10) 0.0017(7) 0.0076(8) -0.0015(7)
C12 0.0167(12) 0.0204(10) 0.0199(11) 0.0035(8) 0.0088(9) 0.0000(8)
C27 0.0121(10) 0.0185(10) 0.0201(10) 0.0031(8) 0.0037(8) -0.0001(8)
C18 0.0103(10) 0.0089(8) 0.0217(10) 0.0020(7) 0.0073(8) -0.0009(7)
C15 0.0162(12) 0.0195(10) 0.0208(11) -0.0030(8) 0.0037(9) -0.0028(8)
C9 0.0126(11) 0.0169(10) 0.0403(14) 0.0028(9) 0.0081(10) -0.0045(8)
C4 0.0182(12) 0.0137(10) 0.0299(12) 0.0036(8) 0.0089(10) 0.0053(8)
C1 0.0149(10) 0.0117(8) 0.0137(9) -0.0007(7) 0.0050(8) 0.0029(7)
C2 0.0180(11) 0.0090(8) 0.0192(10) 0.0000(7) 0.0080(9) 0.0015(8)
C3 0.0148(10) 0.0083(8) 0.0151(9) -0.0013(7) 0.0035(8) -0.0012(7)
C23 0.0125(10) 0.0127(9) 0.0215(10) 0.0011(8) 0.0061(8) 0.0001(8)
C14 0.0236(13) 0.0268(12) 0.0279(13) 0.0098(10) 0.0061(10) 0.0019(10)
C16 0.0241(14) 0.0371(14) 0.0259(13) -0.0101(11) 0.0063(11) -0.0084(11)
C8 0.0152(11) 0.0163(10) 0.0340(13) 0.0057(9) 0.0106(10) -0.0028(8)
C22 0.0128(11) 0.0187(10) 0.0259(12) 0.0021(8) 0.0075(9) 0.0025(8)
C25 0.0257(14) 0.0249(11) 0.0200(11) 0.0013(9) 0.0032(10) -0.0038(10)
C21 0.0154(11) 0.0184(10) 0.0245(12) -0.0008(8) 0.0104(9) 0.0013(8)
C20 0.0181(11) 0.0174(9) 0.0206(11) -0.0006(8) 0.0109(9) -0.0007(8)
C30 0.0340(15) 0.0180(11) 0.0186(11) 0.0010(8) 0.0064(10) 0.0070(10)
C10 0.0139(11) 0.0165(10) 0.0295(12) -0.0014(9) 0.0016(9) -0.0026(8)
C5 0.0207(12) 0.0109(9) 0.0343(13) 0.0012(8) 0.0116(10) -0.0045(8)
C13 0.0281(14) 0.0260(12) 0.0277(13) 0.0035(10) 0.0136(11) 0.0055(10)
C29 0.0206(12) 0.0246(11) 0.0272(13) 0.0090(9) 0.0045(10) 0.0026(10)
C17 0.0432(18) 0.0329(14) 0.0264(14) 0.0097(11) 0.0035(13) 0.0036(13)
C28 0.0302(15) 0.0334(14) 0.0251(13) 0.0021(10) 0.0038(12) -0.0131(11)
N6 0.0167(9) 0.0105(7) 0.0142(8) 0.0004(6) 0.0030(7) 0.0022(6)
C26 0.0296(14) 0.0200(11) 0.0304(13) 0.0074(9) 0.0009(12) -0.0008(10)
Si2 0.0205(3) 0.0167(3) 0.0157(3) -0.0032(2) 0.0040(3) 0.0013(2)
C34 0.0384(16) 0.0163(10) 0.0235(12) -0.0037(9) -0.0017(12) -0.0020(10)
C35 0.0344(16) 0.0328(14) 0.0306(14) -0.0081(11) -0.0072(13) 0.0049(12)
N4 0.0151(9) 0.0141(8) 0.0168(9) 0.0033(6) 0.0044(7) 0.0027(7)
N5 0.0176(10) 0.0118(8) 0.0200(9) 0.0024(6) 0.0066(8) 0.0026(7)
C33 0.0391(17) 0.0362(15) 0.0265(14) -0.0119(11) 0.0145(13) -0.0028(13)

loop_
_atom_type_symbol
_atom_type_description
_atom_type_scat_dispersion_real
_atom_type_scat_dispersion_imag
_atom_type_scat_source
C C 0.0033 0.0016 'International Tables Vol C Tables 4.2.6.8 and 6.1.1.4'
H H 0.0000 0.0000 'International Tables Vol C Tables 4.2.6.8 and 6.1.1.4'
N N 0.0061 0.0033 'International Tables Vol C Tables 4.2.6.8 and 6.1.1.4'
Si Si 0.0817 0.0704 'International Tables Vol C Tables 4.2.6.8 and 6.1.1.4'
Ga Ga 0.2307 1.6083 'International Tables Vol C Tables 4.2.6.8 and 6.1.1.4'

loop_
_geom_angle_atom_site_label_1
_geom_angle_atom_site_label_2
_geom_angle_atom_site_label_3
_geom_angle
N3 Ga1 N6 85.74(7)
N3 Ga1 N1 126.41(8)
N6 Ga1 N1 117.49(8)
N3 Ga1 N2 118.11(8)
N6 Ga1 N2 115.64(8)
N1 Ga1 N2 95.40(8)
C1 N2 C6 121.45(19)
C1 N2 Ga1 115.47(15)
C6 N2 Ga1 122.38(13)
N3 Si1 C31 109.89(11)
N3 Si1 C30 103.95(10)
C31 Si1 C30 111.96(13)
N3 Si1 C32 110.68(10)
C31 Si1 C32 109.70(12)
C30 Si1 C32 110.55(13)
C7 C6 C11 121.7(2)
C7 C6 N2 120.2(2)
C11 C6 N2 118.0(2)
C8 C7 C6 118.2(2)
C8 C7 C12 118.9(2)
C6 C7 C12 123.0(2)
N4 N3 Si1 113.79(13)
N4 N3 Ga1 110.17(13)
Si1 N3 Ga1 135.83(10)
C10 C11 C6 117.7(2)
C10 C11 C15 119.3(2)
C6 C11 C15 122.98(19)
C19 C24 C25 112.13(19)
C19 C24 C26 110.5(2)
C25 C24 C26 108.1(2)
C3 N1 C18 120.87(18)
C3 N1 Ga1 114.09(15)
C18 N1 Ga1 124.93(13)
C20 C19 C18 118.7(2)
C20 C19 C24 117.7(2)
C18 C19 C24 123.6(2)
C7 C12 C14 111.6(2)
C7 C12 C13 110.3(2)
C14 C12 C13 110.4(2)
C23 C27 C29 112.0(2)
C23 C27 C28 110.4(2)
C29 C27 C28 110.4(2)
C23 C18 C19 120.0(2)
C23 C18 N1 119.7(2)
C19 C18 N1 120.18(19)
C11 C15 C17 111.1(2)
C11 C15 C16 112.9(2)
C17 C15 C16 108.9(2)
C8 C9 C10 120.6(2)
N2 C1 C2 122.2(2)
N2 C1 C4 120.7(2)
C2 C1 C4 117.06(18)
C3 C2 C1 128.34(19)
N1 C3 C2 123.6(2)
N1 C3 C5 119.6(2)
C2 C3 C5 116.77(18)
C22 C23 C18 118.8(2)
C22 C23 C27 117.9(2)
C18 C23 C27 123.3(2)
C9 C8 C7 121.1(2)
C21 C22 C23 121.7(2)
C22 C21 C20 118.9(2)
C21 C20 C19 121.8(2)
C9 C10 C11 120.8(2)
N5 N6 Si2 110.02(14)
N5 N6 Ga1 109.38(13)
Si2 N6 Ga1 140.47(10)
N6 Si2 C35 110.74(11)
N6 Si2 C33 112.36(12)
C35 Si2 C33 107.14(15)
N6 Si2 C34 107.18(10)
C35 Si2 C34 110.37(14)
C33 Si2 C34 109.06(14)
N5 N4 N3 117.72(17)
N4 N5 N6 116.80(18)

loop_
_geom_bond_atom_site_label_1
_geom_bond_atom_site_label_2
_geom_bond_distance
Ga1 N3 1.8581(17)
Ga1 N6 1.8913(19)
Ga1 N1 1.9449(18)
Ga1 N2 1.9488(19)
N2 C1 1.337(3)
N2 C6 1.455(3)
Si1 N3 1.7368(19)
Si1 C31 1.854(3)
Si1 C30 1.863(2)
Si1 C32 1.863(2)
C6 C7 1.403(3)
C6 C11 1.412(3)
C7 C8 1.405(3)
C7 C12 1.517(3)
N3 N4 1.402(3)
C11 C10 1.408(3)
C11 C15 1.514(4)
C24 C19 1.527(3)
C24 C25 1.526(3)
C24 C26 1.545(3)
N1 C3 1.348(2)
N1 C18 1.437(3)
C19 C20 1.390(3)
C19 C18 1.418(3)
C12 C14 1.534(3)
C12 C13 1.541(4)
C27 C23 1.514(3)
C27 C29 1.536(3)
C27 C28 1.543(3)
C18 C23 1.412(3)
C15 C17 1.528(4)
C15 C16 1.530(3)
C9 C8 1.371(4)
C9 C10 1.390(4)
C4 C1 1.505(3)
C1 C2 1.403(3)
C2 C3 1.401(3)
C3 C5 1.506(3)
C23 C22 1.394(3)
C22 C21 1.388(4)
C21 C20 1.390(3)
N6 N5 1.406(2)
N6 Si2 1.7497(19)
Si2 C35 1.857(3)
Si2 C33 1.866(3)
Si2 C34 1.872(3)
N4 N5 1.265(3)
